data_2224438
loop_
_publ_author_name
'Chopra, Deepak'
'Choudhury, A. R.'
'Venugopala, K. N.'
'Govender, Thavendran'
'Kruger, Hendrik G.'
'Maguire, Glenn E. M.'
'Guru Row, T. N.'

_publ_section_title
;
 3-(2-Amino-1,3-thiazol-4-yl)-6-bromo-2<i>H</i>-chromen-2-one
;
_journal_coeditor_code SJ2669
_journal_issue 12
_journal_name_full 'Acta Crystallographica Section E'
_journal_page_first o3047
_journal_page_last o3048
_journal_paper_doi 10.1107/S1600536809046674
_journal_volume 65
_journal_year 2009
_chemical_formula_iupac 'C12 H7 Br N2 O2 S'
_chemical_formula_moiety 'C12 H7 Br N2 O2 S'
_chemical_formula_sum 'C12 H7 Br N2 O2 S'
_chemical_formula_weight 323.17
_chemical_name_systematic
;
3-(2-Amino-1,3-thiazol-4-yl)-6-bromo-2<i>H</i>-chromen-2-one
;
_space_group_IT_number 14
_symmetry_cell_setting monoclinic
_symmetry_space_group_name_Hall '-P 2yn'
_symmetry_space_group_name_H-M 'P 1 21/n 1'
_atom_sites_solution_hydrogens geom
_atom_sites_solution_primary direct
_atom_sites_solution_secondary difmap
_cell_angle_alpha 90
_cell_angle_beta 90.047(9)
_cell_angle_gamma 90
_cell_formula_units_Z 4
_cell_length_a 7.031(4)
_cell_length_b 13.804(8)
_cell_length_c 12.453(7)
_cell_measurement_reflns_used 895
_cell_measurement_temperature 290(2)
_cell_measurement_theta_max 25.8
_cell_measurement_theta_min 1.5
_cell_volume 1208.6(12)
_computing_cell_refinement 'SAINT (Bruker, 2000)'
_computing_data_collection 'SMART (Bruker, 2000)'
_computing_data_reduction 'SAINT (Bruker, 2000)'
_computing_molecular_graphics 'ORTEP-3 for Windows (Farrugia, 1997) and CAMERON (Watkin <i>et al.</i>, 1993)'
_computing_publication_material 'PLATON (Spek, 2009)'
_computing_structure_refinement 'SHELXL97 (Sheldrick, 2008)'
_computing_structure_solution 'SHELXL97 (Sheldrick, 2008)'
_diffrn_ambient_temperature 290(2)
_diffrn_measured_fraction_theta_full 0.984
_diffrn_measured_fraction_theta_max 0.984
_diffrn_measurement_device_type 'Bruker SMART CCD area-detector'
_diffrn_measurement_method '\f and \w'
_diffrn_radiation_monochromator graphite
_diffrn_radiation_source 'fine-focus sealed tube'
_diffrn_radiation_type MoK\a
_diffrn_radiation_wavelength 0.71073
_diffrn_reflns_av_R_equivalents 0.0194
_diffrn_reflns_av_sigmaI/netI 0.0191
_diffrn_reflns_limit_h_max 8
_diffrn_reflns_limit_h_min -8
_diffrn_reflns_limit_k_max 17
_diffrn_reflns_limit_k_min -17
_diffrn_reflns_limit_l_max 15
_diffrn_reflns_limit_l_min -14
_diffrn_reflns_number 9232
_diffrn_reflns_reduction_process
;
 ?
;
_diffrn_reflns_theta_full 26.35
_diffrn_reflns_theta_max 26.35
_diffrn_reflns_theta_min 2.20
_diffrn_standards_number 0
_exptl_absorpt_coefficient_mu 3.567
_exptl_absorpt_correction_T_max 0.675
_exptl_absorpt_correction_T_min 0.641
_exptl_absorpt_correction_type multi-scan
_exptl_absorpt_process_details '(SADABS; Sheldrick,1996)'
_exptl_crystal_colour yellow
_exptl_crystal_density_diffrn 1.776
_exptl_crystal_density_method 'Not Measured'
_exptl_crystal_description needle
_exptl_crystal_F_000 640
_exptl_crystal_size_max 0.32
_exptl_crystal_size_mid 0.12
_exptl_crystal_size_min 0.11
_refine_diff_density_max 0.535
_refine_diff_density_min -0.562
_refine_ls_extinction_method none
_refine_ls_goodness_of_fit_ref 1.031
_refine_ls_hydrogen_treatment constr
_refine_ls_matrix_type full
_refine_ls_number_parameters 163
_refine_ls_number_reflns 2431
_refine_ls_number_restraints 0
_refine_ls_restrained_S_all 1.031
_refine_ls_R_factor_all 0.0431
_refine_ls_R_factor_gt 0.0339
_refine_ls_shift/su_max 0.001
_refine_ls_shift/su_max_lt 0.001
_refine_ls_shift/su_mean 0.000
_refine_ls_structure_factor_coef Fsqd
_refine_ls_weighting_details 'calc w=1/[\s^2^(Fo^2^)+(0.0453P)^2^+0.6906P] where P=(Fo^2^+2Fc^2^)/3'
_refine_ls_weighting_scheme calc
_refine_ls_wR_factor_gt 0.0851
_refine_ls_wR_factor_ref 0.0897
_reflns_number_gt 2017
_reflns_number_total 2431
_reflns_threshold_expression I>2\s(I)
_cod_data_source_file sj2669.cif
_cod_data_source_block I
_cod_depositor_comments
;
The following automatic conversions were performed:
'_symmetry_cell_setting' value 'Monoclinic' changed to 'monoclinic'
according to '/home/saulius/struct/CIF-dictionaries/cif_core.dic'
dictionary named 'cif_core.dic' version 2.4.1 from 2010-06-29.

Automatic conversion script
Id: cif_fix_enum 1527 2010-12-29 10:47:43Z saulius 

The following automatic conversions were performed:

'_symmetry_cell_setting' value 'Monoclinic' changed to 'monoclinic'
according to /home/saulius/struct/CIF-dictionaries/cif_core.dic
dictionary named 'cif_core.dic' version 2.4.1 from 2010-06-29.

Automatic conversion script
Id: cif_fix_values 1715 2011-07-08 13:25:40Z adriana 
;
_cod_original_sg_symbol_H-M 'P 21/n'
_cod_database_code 2224438
_cod_database_fobs_code 2224438

loop_
_symmetry_equiv_pos_as_xyz
x,y,z
1/2-x,1/2+y,1/2-z
-x,-y,-z
1/2+x,1/2-y,1/2+z

loop_
_atom_site_type_symbol
_atom_site_label
_atom_site_fract_x
_atom_site_fract_y
_atom_site_fract_z
_atom_site_U_iso_or_equiv
_atom_site_adp_type
_atom_site_calc_flag
_atom_site_refinement_flags
_atom_site_occupancy
_atom_site_disorder_assembly
_atom_site_disorder_group
Br Br1 0.15344(4) 0.88591(3) 1.08569(3) 0.06615(15) Uani d . 1 . .
S S1 1.40939(9) 0.60168(5) 0.82189(6) 0.04711(19) Uani d . 1 . .
N N1 1.0835(3) 0.61538(14) 0.91596(17) 0.0384(5) Uani d . 1 . .
N N2 1.2684(4) 0.48369(18) 0.9743(2) 0.0507(6) Uani d . 1 . .
O O1 1.0382(3) 0.84207(14) 0.68021(15) 0.0525(5) Uani d . 1 . .
O O2 0.7679(3) 0.88987(13) 0.74985(15) 0.0489(5) Uani d . 1 . .
C C1 0.9241(4) 0.83052(17) 0.7517(2) 0.0407(6) Uani d . 1 . .
C C2 0.9369(3) 0.75986(16) 0.83941(19) 0.0368(5) Uani d . 1 . .
C C3 0.8015(4) 0.75970(18) 0.9159(2) 0.0405(6) Uani d . 1 . .
C C4 0.4977(4) 0.82387(19) 0.9903(2) 0.0445(6) Uani d . 1 . .
C C5 0.3471(4) 0.88597(19) 0.9794(2) 0.0463(6) Uani d . 1 . .
C C6 0.3340(4) 0.9488(2) 0.8935(3) 0.0552(7) Uani d . 1 . .
C C7 0.4756(4) 0.9503(2) 0.8172(3) 0.0560(7) Uani d . 1 . .
C C8 0.6280(4) 0.88711(17) 0.8272(2) 0.0412(6) Uani d . 1 . .
C C9 0.6421(3) 0.82394(17) 0.91312(19) 0.0383(5) Uani d . 1 . .
C C10 1.0974(3) 0.69189(17) 0.84259(19) 0.0373(5) Uani d . 1 . .
C C11 1.2368(3) 0.56253(17) 0.9130(2) 0.0382(5) Uani d . 1 . .
C C12 1.2599(4) 0.6948(2) 0.7847(2) 0.0445(6) Uani d . 1 . .
H H2A 1.1820 0.4644 1.0183 0.060 Uiso calc R 1 . .
H H2B 1.3722 0.4518 0.9676 0.060 Uiso calc R 1 . .
H H3 0.8123 0.7161 0.9728 0.048 Uiso calc R 1 . .
H H4 0.5037 0.7819 1.0485 0.053 Uiso calc R 1 . .
H H6 0.2303 0.9902 0.8875 0.066 Uiso calc R 1 . .
H H7 0.4694 0.9929 0.7595 0.068 Uiso calc R 1 . .
H H12 1.2876 0.7407 0.7324 0.053 Uiso calc R 1 . .

loop_
_atom_site_aniso_label
_atom_site_aniso_U_11
_atom_site_aniso_U_22
_atom_site_aniso_U_33
_atom_site_aniso_U_12
_atom_site_aniso_U_13
_atom_site_aniso_U_23
Br1 0.0496(2) 0.0818(3) 0.0671(2) 0.01305(15) 0.01552(15) -0.00836(16)
S1 0.0350(3) 0.0504(4) 0.0559(4) 0.0006(3) 0.0136(3) -0.0006(3)
N1 0.0351(10) 0.0393(11) 0.0408(11) 0.0034(8) 0.0086(9) -0.0015(9)
N2 0.0430(13) 0.0463(13) 0.0628(16) 0.0119(11) 0.0172(12) 0.0071(12)
O1 0.0600(12) 0.0502(11) 0.0474(11) -0.0031(9) 0.0160(9) 0.0069(9)
O2 0.0570(11) 0.0453(10) 0.0445(10) 0.0075(8) 0.0061(9) 0.0110(8)
C1 0.0488(14) 0.0358(12) 0.0374(13) -0.0036(11) 0.0051(11) -0.0033(10)
C2 0.0408(13) 0.0321(11) 0.0374(12) -0.0021(10) 0.0029(10) -0.0008(10)
C3 0.0445(14) 0.0371(13) 0.0399(14) 0.0044(10) 0.0036(11) 0.0048(11)
C4 0.0452(14) 0.0455(14) 0.0429(14) 0.0055(11) 0.0039(11) 0.0011(12)
C5 0.0425(14) 0.0498(15) 0.0466(15) 0.0068(11) 0.0029(12) -0.0077(12)
C6 0.0507(16) 0.0538(17) 0.0610(18) 0.0174(14) -0.0025(14) 0.0001(14)
C7 0.0622(18) 0.0512(17) 0.0547(17) 0.0134(14) -0.0053(14) 0.0085(14)
C8 0.0441(14) 0.0401(13) 0.0396(14) 0.0026(11) 0.0024(11) 0.0013(10)
C9 0.0409(13) 0.0354(12) 0.0386(13) 0.0031(10) 0.0011(10) -0.0009(10)
C10 0.0396(12) 0.0347(12) 0.0376(12) -0.0029(10) 0.0045(10) -0.0026(10)
C11 0.0344(12) 0.0380(12) 0.0423(13) 0.0000(10) 0.0064(10) -0.0054(10)
C12 0.0402(14) 0.0444(14) 0.0489(15) -0.0025(11) 0.0083(12) 0.0036(12)

loop_
_atom_type_symbol
_atom_type_description
_atom_type_scat_dispersion_real
_atom_type_scat_dispersion_imag
_atom_type_scat_source
S S 0.1246 0.1234 'International Tables Vol C Tables 4.2.6.8 and 6.1.1.4'
O O 0.0106 0.0060 'International Tables Vol C Tables 4.2.6.8 and 6.1.1.4'
N N 0.0061 0.0033 'International Tables Vol C Tables 4.2.6.8 and 6.1.1.4'
Br Br -0.2901 2.4595 'International Tables Vol C Tables 4.2.6.8 and 6.1.1.4'
H H 0.0000 0.0000 'International Tables Vol C Tables 4.2.6.8 and 6.1.1.4'
C C 0.0033 0.0016 'International Tables Vol C Tables 4.2.6.8 and 6.1.1.4'

loop_
_geom_angle_atom_site_label_1
_geom_angle_atom_site_label_2
_geom_angle_atom_site_label_3
_geom_angle_site_symmetry_1
_geom_angle_site_symmetry_3
_geom_angle
_geom_angle_publ_flag
C12 S1 C11 . . 88.97(13) ?
C11 N1 C10 . . 110.3(2) ?
C1 O2 C8 . . 123.0(2) ?
C5 C4 C9 . . 119.6(3) ?
C5 C4 H4 . . 120.2 ?
C9 C4 H4 . . 120.2 ?
C12 C10 N1 . . 115.4(2) ?
C12 C10 C2 . . 128.1(2) ?
N1 C10 C2 . . 116.5(2) ?
C2 C3 C9 . . 122.3(2) ?
C2 C3 H3 . . 118.8 ?
C9 C3 H3 . . 118.8 ?
N1 C11 N2 . . 124.9(2) ?
N1 C11 S1 . . 114.80(19) ?
N2 C11 S1 . . 120.32(19) ?
C4 C5 C6 . . 121.4(3) ?
C4 C5 Br1 . . 119.0(2) ?
C6 C5 Br1 . . 119.5(2) ?
C3 C2 C10 . . 121.5(2) ?
C3 C2 C1 . . 119.1(2) ?
C10 C2 C1 . . 119.4(2) ?
O2 C8 C7 . . 118.2(2) ?
O2 C8 C9 . . 120.4(2) ?
C7 C8 C9 . . 121.4(3) ?
O1 C1 O2 . . 116.3(2) ?
O1 C1 C2 . . 126.5(2) ?
O2 C1 C2 . . 117.3(2) ?
C5 C6 C7 . . 119.7(3) ?
C5 C6 H6 . . 120.2 ?
C7 C6 H6 . . 120.2 ?
C6 C7 C8 . . 119.2(3) ?
C6 C7 H7 . . 120.4 ?
C8 C7 H7 . . 120.4 ?
C8 C9 C4 . . 118.6(2) ?
C8 C9 C3 . . 117.8(2) ?
C4 C9 C3 . . 123.5(2) ?
C11 N2 H2A . . 120.0 ?
C11 N2 H2B . . 120.0 ?
H2A N2 H2B . . 120.0 ?
C10 C12 S1 . . 110.5(2) ?
C10 C12 H12 . . 124.7 ?
S1 C12 H12 . . 124.7 ?

loop_
_geom_bond_atom_site_label_1
_geom_bond_atom_site_label_2
_geom_bond_site_symmetry_2
_geom_bond_distance
_geom_bond_publ_flag
Br1 C5 . 1.900(3) ?
S1 C12 . 1.722(3) ?
S1 C11 . 1.748(3) ?
N1 C11 . 1.303(3) ?
N1 C10 . 1.399(3) ?
O2 C1 . 1.370(3) ?
O2 C8 . 1.379(3) ?
C4 C5 . 1.369(4) ?
C4 C9 . 1.399(4) ?
C4 H4 . 0.9300 ?
O1 C1 . 1.209(3) ?
C10 C12 . 1.353(4) ?
C10 C2 . 1.468(3) ?
C3 C2 . 1.348(3) ?
C3 C9 . 1.431(4) ?
C3 H3 . 0.9300 ?
C11 N2 . 1.344(3) ?
C5 C6 . 1.379(4) ?
C2 C1 . 1.469(3) ?
C8 C7 . 1.383(4) ?
C8 C9 . 1.384(4) ?
C6 C7 . 1.380(4) ?
C6 H6 . 0.9300 ?
C7 H7 . 0.9300 ?
N2 H2A . 0.8600 ?
N2 H2B . 0.8600 ?
C12 H12 . 0.9300 ?

loop_
_geom_hbond_atom_site_label_D
_geom_hbond_atom_site_label_H
_geom_hbond_atom_site_label_A
_geom_hbond_site_symmetry_A
_geom_hbond_distance_DH
_geom_hbond_distance_HA
_geom_hbond_distance_DA
_geom_hbond_angle_DHA
_geom_hbond_publ_flag
N2 H2A N1 3_767 0.86 2.32 3.141(4) 160 yes
N2 H2B O1 2_746 0.86 2.47 3.058(3) 127 yes
C4 H4 O1 4_465 0.93 2.38 3.304(4) 172 yes
C7 H7 Cg1 2_545 0.93 2.74 3.587(4) 151 yes

loop_
_cod_related_entry_id
_cod_related_entry_database
_cod_related_entry_code
1 ChemSpider 1686219
